data_7234088
loop_
_publ_author_name
'Fabian Paulus'
'Benjamin D. Lindner'
'Hilmar Reiss'
'Frank Rominger'
'Andreas Leineweber'
'Yana Vaynzof'
'Henning Sirringhaus'
'Uwe H. F. Bunz'

_publ_section_title
;
 N,N'-Dihydrotetraazapentacenes (DHTA) in thin film transistors
;
_journal_name_full 'Journal of Materials Chemistry C'
_journal_page_first 1604
_journal_page_last 1609
_journal_paper_doi 10.1039/C4TC02426E
_journal_volume 3
_journal_year 2015
_chemical_formula_sum 'C40 H50 F2 N4 Si2'
_chemical_formula_weight 681.02
_chemical_name_common 'DHTA-F2 from solution (room temperature)'
_space_group_crystal_system monoclinic
_space_group_IT_number 14
_space_group_name_Hall '-P 2ybc'
_space_group_name_H-M_alt 'P 1 21/c 1'
_atom_sites_solution_hydrogens geom
_cell_angle_alpha 90
_cell_angle_beta 107.673(3)
_cell_angle_gamma 90
_cell_formula_units_Z 4
_cell_length_a 18.845(2)
_cell_length_b 13.5519(13)
_cell_length_c 16.4737(18)
_cell_measurement_reflns_used 1561
_cell_measurement_temperature 294(2)
_cell_measurement_theta_max 21.62
_cell_measurement_theta_min 2.27
_cell_volume 4008.6(7)
_computing_cell_refinement 'Bruker SAINT'
_computing_data_collection 'Bruker APEX2'
_computing_data_reduction 'Bruker SAINT'
_computing_molecular_graphics 'Bruker SHELXTL'
_computing_publication_material 'Bruker SHELXTL'
_computing_structure_refinement 'SHELXL-2014 (Sheldrick, 2014)'
_computing_structure_solution 'SHELXS-97 (Sheldrick, 2008)'
_diffrn_ambient_temperature 294(2)
_diffrn_measured_fraction_theta_full 0.767
_diffrn_measured_fraction_theta_max 1.000
_diffrn_measurement_device_type 'Bruker APEX-II CCD'
_diffrn_measurement_method '\f and \w scans'
_diffrn_radiation_type MoK\a
_diffrn_radiation_wavelength 0.71073
_diffrn_reflns_av_R_equivalents 0.0435
_diffrn_reflns_av_unetI/netI 0.0465
_diffrn_reflns_Laue_measured_fraction_full 0.767
_diffrn_reflns_Laue_measured_fraction_max 1.000
_diffrn_reflns_limit_h_max 20
_diffrn_reflns_limit_h_min -15
_diffrn_reflns_limit_k_max 14
_diffrn_reflns_limit_k_min -14
_diffrn_reflns_limit_l_max 18
_diffrn_reflns_limit_l_min -18
_diffrn_reflns_number 22654
_diffrn_reflns_point_group_measured_fraction_full 0.767
_diffrn_reflns_point_group_measured_fraction_max 1.000
_diffrn_reflns_theta_full 25.242
_diffrn_reflns_theta_max 22.986
_diffrn_reflns_theta_min 1.883
_exptl_absorpt_coefficient_mu 0.129
_exptl_absorpt_correction_T_max 0.9702
_exptl_absorpt_correction_T_min 0.8410
_exptl_absorpt_correction_type multi-scan
_exptl_absorpt_process_details
;
Sheldrick, G. M. (2008). <i>SADABS</i>. University of G\"ottingen, Germany.
;
_exptl_crystal_colour yellow
_exptl_crystal_density_diffrn 1.128
_exptl_crystal_description polyhedron
_exptl_crystal_F_000 1456
_exptl_crystal_size_max 0.190
_exptl_crystal_size_mid 0.070
_exptl_crystal_size_min 0.070
_refine_diff_density_max 0.295
_refine_diff_density_min -0.248
_refine_diff_density_rms 0.043
_refine_ls_extinction_coef .
_refine_ls_extinction_method none
_refine_ls_goodness_of_fit_ref 1.031
_refine_ls_hydrogen_treatment constr
_refine_ls_matrix_type full
_refine_ls_number_parameters 459
_refine_ls_number_reflns 5564
_refine_ls_number_restraints 503
_refine_ls_restrained_S_all 1.066
_refine_ls_R_factor_all 0.1598
_refine_ls_R_factor_gt 0.0839
_refine_ls_shift/su_max 0.000
_refine_ls_shift/su_mean 0.000
_refine_ls_structure_factor_coef Fsqd
_refine_ls_weighting_details 'w=1/[\s^2^(Fo^2^)+(0.1613P)^2^+1.7645P] where P=(Fo^2^+2Fc^2^)/3'
_refine_ls_weighting_scheme calc
_refine_ls_wR_factor_gt 0.2580
_refine_ls_wR_factor_ref 0.3194
_reflns_Friedel_coverage 0.000
_reflns_Friedel_fraction_full .
_reflns_Friedel_fraction_max .
_reflns_number_gt 2548
_reflns_number_total 5564
_reflns_threshold_expression 'I > 2\s(I)'
_cod_data_source_file 1000003.cif
_cod_data_source_block PCOD1000003
_cod_original_cell_volume 4008.6(8)
_cod_original_sg_symbol_H-M 'P 21/c'
_cod_database_code 7234088
_shelx_space_group_comment
;
The symmetry employed for this shelxl refinement is uniquely defined
by the following loop, which should always be used as a source of
symmetry information in preference to the above space-group names.
They are only intended as comments.
;
_shelx_estimated_absorpt_t_min 0.976
_shelx_estimated_absorpt_t_max 0.991
_shelxl_version_number 2014-3

loop_
_space_group_symop_operation_xyz
'x, y, z'
'-x, y+1/2, -z+1/2'
'-x, -y, -z'
'x, -y-1/2, z-1/2'

loop_
_atom_site_label
_atom_site_type_symbol
_atom_site_fract_x
_atom_site_fract_y
_atom_site_fract_z
_atom_site_U_iso_or_equiv
_atom_site_adp_type
_atom_site_occupancy
_atom_site_site_symmetry_order
_atom_site_calc_flag
_atom_site_refinement_flags_posn
_atom_site_refinement_flags_adp
_atom_site_refinement_flags_occupancy
_atom_site_disorder_assembly
_atom_site_disorder_group
Si1 Si -0.36912(10) 0.81406(16) -0.82111(14) 0.1264(8) Uani 1 1 d D U . . .
C1 C -0.2091(3) 0.8705(4) -0.7904(3) 0.0778(14) Uani 1 1 d D U . . .
C2 C -0.2740(3) 0.8576(4) -0.8030(4) 0.0974(17) Uani 1 1 d D U . . .
C41 C -0.4257(6) 0.9161(12) -0.8008(13) 0.242(9) Uani 0.682(18) 1 d D U P A 1
H41 H -0.4214 0.9622 -0.8457 0.291 Uiso 0.682(18) 1 calc R U P A 1
C42 C -0.5091(6) 0.9034(16) -0.8292(18) 0.293(15) Uani 0.682(18) 1 d D U P A 1
H42A H -0.5238 0.8608 -0.8788 0.439 Uiso 0.682(18) 1 calc R U P A 1
H42B H -0.5244 0.8740 -0.7834 0.439 Uiso 0.682(18) 1 calc R U P A 1
H42C H -0.5328 0.9673 -0.8436 0.439 Uiso 0.682(18) 1 calc R U P A 1
C43 C -0.3938(9) 0.9780(18) -0.7269(14) 0.282(13) Uani 0.682(18) 1 d D U P A 1
H43A H -0.3401 0.9805 -0.7149 0.423 Uiso 0.682(18) 1 calc R U P A 1
H43B H -0.4141 1.0441 -0.7383 0.423 Uiso 0.682(18) 1 calc R U P A 1
H43C H -0.4057 0.9509 -0.6782 0.423 Uiso 0.682(18) 1 calc R U P A 1
C44 C -0.3616(6) 0.7003(8) -0.7579(7) 0.248(6) Uani 1 1 d D U . . .
H44 H -0.3394 0.6569 -0.7921 0.298 Uiso 1 1 calc R U . . .
C45 C -0.4324(7) 0.6458(11) -0.7695(11) 0.376(12) Uani 1 1 d D U . . .
H45A H -0.4658 0.6581 -0.8262 0.565 Uiso 1 1 calc R U . . .
H45B H -0.4222 0.5757 -0.7622 0.565 Uiso 1 1 calc R U . . .
H45C H -0.4555 0.6681 -0.7275 0.565 Uiso 1 1 calc R U . . .
C46 C -0.3051(6) 0.6915(10) -0.6782(8) 0.268(7) Uani 1 1 d D U . . .
H46A H -0.2622 0.7304 -0.6792 0.401 Uiso 1 1 calc R U . . .
H46B H -0.3240 0.7152 -0.6332 0.401 Uiso 1 1 calc R U . . .
H46C H -0.2907 0.6228 -0.6679 0.401 Uiso 1 1 calc R U . . .
C47 C -0.4104(4) 0.7843(7) -0.9364(5) 0.160(3) Uani 1 1 d D U . . .
H47 H -0.4613 0.7593 -0.9436 0.192 Uiso 1 1 calc R U . . .
C48 C -0.3699(7) 0.7044(8) -0.9654(7) 0.246(6) Uani 1 1 d D U . . .
H48A H -0.3653 0.6475 -0.9284 0.369 Uiso 1 1 calc R U . . .
H48B H -0.3972 0.6859 -1.0234 0.369 Uiso 1 1 calc R U . . .
H48C H -0.3207 0.7275 -0.9634 0.369 Uiso 1 1 calc R U . . .
C49 C -0.4187(7) 0.8735(8) -0.9918(7) 0.256(6) Uani 1 1 d D U . . .
H49A H -0.4453 0.9244 -0.9715 0.384 Uiso 1 1 calc R U . . .
H49B H -0.3698 0.8978 -0.9900 0.384 Uiso 1 1 calc R U . . .
H49C H -0.4464 0.8563 -1.0500 0.384 Uiso 1 1 calc R U . . .
Si2 Si 0.26788(11) 0.80620(17) -0.60881(17) 0.1478(10) Uani 1 1 d D U . . .
C3 C 0.1055(3) 0.8604(3) -0.6859(3) 0.0723(13) Uani 1 1 d D U . . .
C4 C 0.1703(3) 0.8428(4) -0.6556(4) 0.0891(16) Uani 1 1 d D U . . .
C51 C 0.2692(10) 0.6914(11) -0.5496(15) 0.388(13) Uani 0.831(15) 1 d D U P B 1
H51 H 0.2415 0.6559 -0.6022 0.465 Uiso 0.831(15) 1 calc R U P B 1
C52 C 0.2094(9) 0.6730(13) -0.5107(13) 0.381(15) Uani 0.831(15) 1 d D U P B 1
H52A H 0.1723 0.7249 -0.5273 0.572 Uiso 0.831(15) 1 calc R U P B 1
H52B H 0.1862 0.6098 -0.5301 0.572 Uiso 0.831(15) 1 calc R U P B 1
H52C H 0.2303 0.6721 -0.4492 0.572 Uiso 0.831(15) 1 calc R U P B 1
C53 C 0.3306(12) 0.6229(15) -0.5333(18) 0.491(17) Uani 0.831(15) 1 d D U P B 1
H53A H 0.3651 0.6446 -0.5629 0.737 Uiso 0.831(15) 1 calc R U P B 1
H53B H 0.3560 0.6201 -0.4726 0.737 Uiso 0.831(15) 1 calc R U P B 1
H53C H 0.3119 0.5578 -0.5535 0.737 Uiso 0.831(15) 1 calc R U P B 1
C54 C 0.3002(6) 0.7787(12) -0.7024(8) 0.323(7) Uani 1 1 d D U . . .
H54 H 0.3516 0.7533 -0.6783 0.388 Uiso 1 1 calc R U . . .
C55 C 0.2553(9) 0.6925(12) -0.7535(11) 0.354(9) Uani 1 1 d D U . . .
H55A H 0.2553 0.6380 -0.7154 0.531 Uiso 1 1 calc R U . . .
H55B H 0.2045 0.7136 -0.7811 0.531 Uiso 1 1 calc R U . . .
H55C H 0.2779 0.6714 -0.7964 0.531 Uiso 1 1 calc R U . . .
C56 C 0.3077(10) 0.8708(15) -0.7483(12) 0.482(16) Uani 1 1 d D U . . .
H56A H 0.3373 0.9183 -0.7081 0.723 Uiso 1 1 calc R U . . .
H56B H 0.3321 0.8559 -0.7910 0.723 Uiso 1 1 calc R U . . .
H56C H 0.2587 0.8981 -0.7758 0.723 Uiso 1 1 calc R U . . .
C57 C 0.3173(4) 0.9098(8) -0.5452(8) 0.274(7) Uani 1 1 d D U . . .
H57 H 0.3124 0.9637 -0.5871 0.329 Uiso 1 1 calc R U . . .
C58 C 0.2822(6) 0.9500(8) -0.4834(7) 0.272(7) Uani 1 1 d D U . . .
H58A H 0.2292 0.9581 -0.5109 0.409 Uiso 1 1 calc R U . . .
H58B H 0.2901 0.9047 -0.4358 0.409 Uiso 1 1 calc R U . . .
H58C H 0.3042 1.0134 -0.4628 0.409 Uiso 1 1 calc R U . . .
C59 C 0.4000(5) 0.8939(11) -0.5097(13) 0.445(14) Uani 1 1 d D U . . .
H59A H 0.4188 0.8676 -0.5539 0.667 Uiso 1 1 calc R U . . .
H59B H 0.4242 0.9563 -0.4897 0.667 Uiso 1 1 calc R U . . .
H59C H 0.4101 0.8476 -0.4627 0.667 Uiso 1 1 calc R U . . .
C11 C -0.1291(3) 0.8802(3) -0.7683(3) 0.0657(12) Uani 1 1 d D U . . .
C12 C -0.0889(3) 0.8803(3) -0.6823(3) 0.0590(11) Uani 1 1 d D U . . .
N13 N -0.1246(2) 0.8798(3) -0.6199(2) 0.0727(11) Uani 1 1 d D U . . .
H13 H -0.1731 0.8803 -0.6361 0.087 Uiso 1 1 calc R U . . .
C14 C -0.0881(3) 0.8784(3) -0.5345(3) 0.0621(12) Uani 1 1 d D U . . .
N15 N -0.1264(2) 0.8793(3) -0.4813(2) 0.0728(11) Uani 1 1 d D U . . .
C16 C -0.0863(3) 0.8770(3) -0.3961(3) 0.0726(13) Uani 1 1 d D U . . .
C17 C -0.1231(3) 0.8756(3) -0.3342(3) 0.0874(16) Uani 1 1 d D U . . .
H17 H -0.1754 0.8768 -0.3506 0.105 Uiso 1 1 calc R U . . .
C18 C -0.0838(4) 0.8727(4) -0.2512(4) 0.0993(18) Uani 1 1 d D U . . .
C19 C -0.0064(4) 0.8722(4) -0.2252(3) 0.0943(17) Uani 1 1 d D U . . .
C20 C 0.0316(3) 0.8737(3) -0.2825(3) 0.0811(15) Uani 1 1 d D U . . .
H20 H 0.0840 0.8734 -0.2642 0.097 Uiso 1 1 calc R U . . .
C21 C -0.0078(3) 0.8757(3) -0.3698(3) 0.0688(13) Uani 1 1 d D U . . .
N22 N 0.0316(2) 0.8771(2) -0.4282(2) 0.0679(11) Uani 1 1 d D U . . .
C23 C -0.0084(3) 0.8766(3) -0.5076(3) 0.0582(11) Uani 1 1 d D U . . .
N24 N 0.0267(2) 0.8754(2) -0.5698(2) 0.0671(10) Uani 1 1 d D U . . .
H24 H 0.0751 0.8730 -0.5539 0.080 Uiso 1 1 calc R U . . .
C25 C -0.0110(2) 0.8778(3) -0.6562(3) 0.0574(11) Uani 1 1 d D U . . .
C26 C 0.0273(3) 0.8742(3) -0.7158(3) 0.0607(11) Uani 1 1 d D U . . .
C27 C -0.0130(3) 0.8792(3) -0.8045(3) 0.0654(12) Uani 1 1 d D U . . .
C28 C 0.0243(3) 0.8791(3) -0.8667(3) 0.0779(14) Uani 1 1 d D U . . .
H28 H 0.0766 0.8761 -0.8501 0.093 Uiso 1 1 calc R U . . .
C29 C -0.0156(4) 0.8834(4) -0.9517(4) 0.0932(17) Uani 1 1 d D U . . .
H29 H 0.0098 0.8849 -0.9928 0.112 Uiso 1 1 calc R U . . .
C30 C -0.0923(4) 0.8855(4) -0.9774(3) 0.0947(17) Uani 1 1 d D U . . .
H30 H -0.1190 0.8871 -1.0357 0.114 Uiso 1 1 calc R U . . .
C31 C -0.1292(3) 0.8851(3) -0.9186(3) 0.0813(15) Uani 1 1 d D U . . .
H31 H -0.1816 0.8867 -0.9368 0.098 Uiso 1 1 calc R U . . .
C32 C -0.0910(3) 0.8824(3) -0.8307(3) 0.0659(12) Uani 1 1 d D U . . .
F18 F -0.1185(2) 0.8707(3) -0.1911(2) 0.1346(14) Uani 1 1 d . U . . .
F19 F 0.0292(2) 0.8684(2) -0.14137(18) 0.1259(13) Uani 1 1 d . U . . .
C41B C -0.4099(18) 0.8993(15) -0.759(2) 0.25(2) Uiso 0.318(18) 1 d D . P A 2
H41B H -0.3720 0.9035 -0.7019 0.294 Uiso 0.318(18) 1 calc R U P A 2
C42B C -0.478(2) 0.861(2) -0.741(3) 0.24(2) Uiso 0.318(18) 1 d D . P A 2
H42D H -0.4678 0.7946 -0.7178 0.359 Uiso 0.318(18) 1 calc R U P A 2
H42E H -0.4907 0.9034 -0.7010 0.359 Uiso 0.318(18) 1 calc R U P A 2
H42F H -0.5184 0.8584 -0.7941 0.359 Uiso 0.318(18) 1 calc R U P A 2
C43B C -0.4128(16) 1.0003(15) -0.7952(19) 0.147(12) Uiso 0.318(18) 1 d D . P A 2
H43D H -0.3651 1.0159 -0.8031 0.221 Uiso 0.318(18) 1 calc R U P A 2
H43E H -0.4514 1.0029 -0.8497 0.221 Uiso 0.318(18) 1 calc R U P A 2
H43F H -0.4238 1.0478 -0.7566 0.221 Uiso 0.318(18) 1 calc R U P A 2
C51B C 0.2705(17) 0.6971(15) -0.5402(17) 0.110(17) Uiso 0.169(15) 1 d D . P B 2
H51B H 0.2360 0.7142 -0.5075 0.132 Uiso 0.169(15) 1 calc R U P B 2
C52B C 0.235(3) 0.6110(19) -0.592(3) 0.14(2) Uiso 0.169(15) 1 d D . P B 2
H52D H 0.1884 0.6309 -0.6326 0.209 Uiso 0.169(15) 1 calc R U P B 2
H52E H 0.2681 0.5856 -0.6225 0.209 Uiso 0.169(15) 1 calc R U P B 2
H52F H 0.2262 0.5600 -0.5551 0.209 Uiso 0.169(15) 1 calc R U P B 2
C53B C 0.343(2) 0.682(3) -0.474(3) 0.19(3) Uiso 0.169(15) 1 d D . P B 2
H53D H 0.3595 0.7440 -0.4453 0.287 Uiso 0.169(15) 1 calc R U P B 2
H53E H 0.3372 0.6334 -0.4336 0.287 Uiso 0.169(15) 1 calc R U P B 2
H53F H 0.3791 0.6590 -0.5009 0.287 Uiso 0.169(15) 1 calc R U P B 2

loop_
_atom_site_aniso_label
_atom_site_aniso_U_11
_atom_site_aniso_U_22
_atom_site_aniso_U_33
_atom_site_aniso_U_23
_atom_site_aniso_U_13
_atom_site_aniso_U_12
Si1 0.0871(13) 0.1562(19) 0.1345(17) -0.0192(13) 0.0315(12) -0.0287(11)
C1 0.084(3) 0.085(4) 0.062(3) -0.001(3) 0.018(3) -0.003(3)
C2 0.083(3) 0.116(4) 0.088(4) 0.006(3) 0.018(3) -0.013(3)
C41 0.107(7) 0.267(13) 0.38(2) -0.185(14) 0.117(12) -0.065(9)
C42 0.107(7) 0.34(3) 0.44(4) -0.12(3) 0.095(15) -0.007(11)
C43 0.214(16) 0.38(3) 0.23(2) -0.156(19) 0.036(14) 0.052(17)
C44 0.198(10) 0.290(11) 0.229(10) 0.095(9) 0.022(8) -0.125(9)
C45 0.240(13) 0.39(2) 0.47(3) 0.152(18) 0.057(13) -0.164(14)
C46 0.204(11) 0.320(15) 0.263(13) 0.148(12) 0.046(8) -0.030(10)
C47 0.119(6) 0.185(8) 0.146(6) -0.036(5) -0.004(5) -0.030(5)
C48 0.291(14) 0.216(10) 0.206(10) -0.091(8) 0.039(10) 0.013(9)
C49 0.292(15) 0.263(11) 0.170(8) 0.038(8) 0.004(10) 0.046(11)
Si2 0.0935(14) 0.154(2) 0.184(2) -0.0168(16) 0.0240(14) 0.0358(13)
C3 0.082(3) 0.067(3) 0.078(3) -0.001(3) 0.040(3) 0.006(3)
C4 0.090(3) 0.087(4) 0.099(4) 0.004(3) 0.042(3) 0.007(3)
C51 0.25(2) 0.228(13) 0.62(3) 0.214(19) 0.036(18) 0.115(12)
C52 0.28(2) 0.29(2) 0.45(3) 0.25(2) -0.062(14) -0.087(14)
C53 0.50(3) 0.28(2) 0.53(4) -0.012(19) -0.09(3) 0.27(2)
C54 0.137(9) 0.48(2) 0.380(16) -0.190(12) 0.124(12) 0.018(12)
C55 0.299(19) 0.42(2) 0.358(19) -0.190(15) 0.115(15) 0.065(13)
C56 0.42(3) 0.76(3) 0.39(2) -0.155(19) 0.30(2) -0.33(2)
C57 0.119(6) 0.236(10) 0.381(17) -0.137(11) -0.053(8) 0.039(7)
C58 0.272(12) 0.216(11) 0.233(12) -0.087(9) -0.067(9) 0.048(10)
C59 0.128(7) 0.34(2) 0.70(4) -0.13(2) -0.116(12) 0.039(10)
C11 0.071(3) 0.062(3) 0.062(3) 0.000(2) 0.018(2) -0.003(2)
C12 0.072(3) 0.056(3) 0.055(3) -0.005(2) 0.027(2) -0.004(2)
N13 0.067(2) 0.093(3) 0.060(2) -0.003(2) 0.021(2) -0.003(2)
C14 0.079(3) 0.056(3) 0.056(3) -0.002(2) 0.028(3) -0.003(2)
N15 0.088(3) 0.075(3) 0.064(2) 0.000(2) 0.036(2) 0.000(2)
C16 0.104(4) 0.059(3) 0.065(3) -0.001(2) 0.040(3) -0.001(3)
C17 0.125(4) 0.081(3) 0.074(3) 0.000(3) 0.055(3) -0.003(3)
C18 0.171(5) 0.073(4) 0.073(4) -0.001(3) 0.067(4) -0.005(4)
C19 0.177(5) 0.057(3) 0.055(3) 0.002(3) 0.044(4) 0.001(4)
C20 0.129(4) 0.060(3) 0.053(3) 0.000(2) 0.025(3) 0.008(3)
C21 0.110(4) 0.047(3) 0.053(3) 0.000(2) 0.029(3) 0.001(3)
N22 0.092(3) 0.056(2) 0.056(2) 0.0017(19) 0.024(2) 0.004(2)
C23 0.076(3) 0.046(3) 0.055(3) 0.002(2) 0.025(2) 0.004(2)
N24 0.068(2) 0.073(3) 0.060(2) -0.001(2) 0.021(2) 0.0023(19)
C25 0.070(3) 0.048(2) 0.055(3) -0.001(2) 0.020(2) -0.001(2)
C26 0.079(3) 0.047(3) 0.063(3) 0.001(2) 0.032(2) 0.000(2)
C27 0.098(3) 0.047(3) 0.061(3) 0.001(2) 0.038(3) 0.000(3)
C28 0.115(4) 0.063(3) 0.069(3) 0.001(3) 0.047(3) 0.001(3)
C29 0.148(5) 0.075(4) 0.075(4) -0.001(3) 0.063(4) -0.004(4)
C30 0.137(5) 0.093(4) 0.058(3) 0.003(3) 0.035(3) -0.008(4)
C31 0.103(4) 0.081(3) 0.058(3) -0.001(3) 0.021(3) -0.011(3)
C32 0.088(3) 0.059(3) 0.052(3) 0.000(2) 0.023(2) -0.005(3)
F18 0.210(4) 0.140(3) 0.084(2) -0.007(2) 0.090(3) -0.010(3)
F19 0.222(4) 0.101(2) 0.0532(19) 0.0040(16) 0.041(2) 0.014(2)

loop_
_atom_type_symbol
_atom_type_description
_atom_type_scat_dispersion_real
_atom_type_scat_dispersion_imag
_atom_type_scat_source
C C 0.0033 0.0016 'International Tables Vol C Tables 4.2.6.8 and 6.1.1.4'
H H 0.0000 0.0000 'International Tables Vol C Tables 4.2.6.8 and 6.1.1.4'
N N 0.0061 0.0033 'International Tables Vol C Tables 4.2.6.8 and 6.1.1.4'
F F 0.0171 0.0103 'International Tables Vol C Tables 4.2.6.8 and 6.1.1.4'
Si Si 0.0817 0.0704 'International Tables Vol C Tables 4.2.6.8 and 6.1.1.4'

loop_
_geom_angle_atom_site_label_1
_geom_angle_atom_site_label_2
_geom_angle_atom_site_label_3
_geom_angle
_geom_angle_site_symmetry_1
_geom_angle_site_symmetry_3
C2 Si1 C41 108.8(4) . .
C2 Si1 C44 105.9(4) . .
C41 Si1 C44 118.5(8) . .
C2 Si1 C41B 105.0(10) . .
C44 Si1 C41B 100.4(10) . .
C2 Si1 C47 108.8(3) . .
C41 Si1 C47 105.2(6) . .
C44 Si1 C47 109.4(5) . .
C41B Si1 C47 125.7(12) . .
C2 C1 C11 174.6(6) . .
C1 C2 Si1 169.6(6) . .
C43 C41 C42 117.0(12) . .
C43 C41 Si1 118.2(11) . .
C42 C41 Si1 117.8(9) . .
C43 C41 H41 98.9 . .
C42 C41 H41 98.9 . .
Si1 C41 H41 98.9 . .
C41 C42 H42A 109.5 . .
C41 C42 H42B 109.5 . .
H42A C42 H42B 109.5 . .
C41 C42 H42C 109.5 . .
H42A C42 H42C 109.5 . .
H42B C42 H42C 109.5 . .
C41 C43 H43A 109.5 . .
C41 C43 H43B 109.5 . .
H43A C43 H43B 109.5 . .
C41 C43 H43C 109.5 . .
H43A C43 H43C 109.5 . .
H43B C43 H43C 109.5 . .
C46 C44 C45 117.9(9) . .
C46 C44 Si1 120.0(7) . .
C45 C44 Si1 115.5(8) . .
C46 C44 H44 98.6 . .
C45 C44 H44 98.6 . .
Si1 C44 H44 98.6 . .
C44 C45 H45A 109.5 . .
C44 C45 H45B 109.5 . .
H45A C45 H45B 109.5 . .
C44 C45 H45C 109.5 . .
H45A C45 H45C 109.5 . .
H45B C45 H45C 109.5 . .
C44 C46 H46A 109.5 . .
C44 C46 H46B 109.5 . .
H46A C46 H46B 109.5 . .
C44 C46 H46C 109.5 . .
H46A C46 H46C 109.5 . .
H46B C46 H46C 109.5 . .
C48 C47 C49 111.2(9) . .
C48 C47 Si1 112.9(6) . .
C49 C47 Si1 112.4(6) . .
C48 C47 H47 106.6 . .
C49 C47 H47 106.6 . .
Si1 C47 H47 106.6 . .
C47 C48 H48A 109.5 . .
C47 C48 H48B 109.5 . .
H48A C48 H48B 109.5 . .
C47 C48 H48C 109.5 . .
H48A C48 H48C 109.5 . .
H48B C48 H48C 109.5 . .
C47 C49 H49A 109.5 . .
C47 C49 H49B 109.5 . .
H49A C49 H49B 109.5 . .
C47 C49 H49C 109.5 . .
H49A C49 H49C 109.5 . .
H49B C49 H49C 109.5 . .
C57 Si2 C51 115.1(9) . .
C57 Si2 C4 107.7(3) . .
C51 Si2 C4 107.6(6) . .
C57 Si2 C51B 110.4(10) . .
C4 Si2 C51B 108.0(10) . .
C57 Si2 C54 113.0(6) . .
C51 Si2 C54 108.4(8) . .
C4 Si2 C54 104.2(4) . .
C51B Si2 C54 113.0(12) . .
C4 C3 C26 174.1(5) . .
C3 C4 Si2 175.8(5) . .
C53 C51 C52 119.0(13) . .
C53 C51 Si2 121.7(12) . .
C52 C51 Si2 119.0(9) . .
C53 C51 H51 91.7 . .
C52 C51 H51 91.7 . .
Si2 C51 H51 91.7 . .
C51 C52 H52A 109.5 . .
C51 C52 H52B 109.5 . .
H52A C52 H52B 109.5 . .
C51 C52 H52C 109.5 . .
H52A C52 H52C 109.5 . .
H52B C52 H52C 109.5 . .
C51 C53 H53A 109.5 . .
C51 C53 H53B 109.5 . .
H53A C53 H53B 109.5 . .
C51 C53 H53C 109.5 . .
H53A C53 H53C 109.5 . .
H53B C53 H53C 109.5 . .
C56 C54 C55 118.8(14) . .
C56 C54 Si2 111.1(9) . .
C55 C54 Si2 110.0(9) . .
C56 C54 H54 105.3 . .
C55 C54 H54 105.3 . .
Si2 C54 H54 105.3 . .
C54 C55 H55A 109.5 . .
C54 C55 H55B 109.5 . .
H55A C55 H55B 109.5 . .
C54 C55 H55C 109.5 . .
H55A C55 H55C 109.5 . .
H55B C55 H55C 109.5 . .
C54 C56 H56A 109.5 . .
C54 C56 H56B 109.5 . .
H56A C56 H56B 109.5 . .
C54 C56 H56C 109.5 . .
H56A C56 H56C 109.5 . .
H56B C56 H56C 109.5 . .
C58 C57 C59 114.4(11) . .
C58 C57 Si2 114.9(8) . .
C59 C57 Si2 113.6(8) . .
C58 C57 H57 104.1 . .
C59 C57 H57 104.1 . .
Si2 C57 H57 104.1 . .
C57 C58 H58A 109.5 . .
C57 C58 H58B 109.5 . .
H58A C58 H58B 109.5 . .
C57 C58 H58C 109.5 . .
H58A C58 H58C 109.5 . .
H58B C58 H58C 109.5 . .
C57 C59 H59A 109.5 . .
C57 C59 H59B 109.5 . .
H59A C59 H59B 109.5 . .
C57 C59 H59C 109.5 . .
H59A C59 H59C 109.5 . .
H59B C59 H59C 109.5 . .
C12 C11 C32 120.0(4) . .
C12 C11 C1 117.4(4) . .
C32 C11 C1 122.4(4) . .
N13 C12 C11 121.3(4) . .
N13 C12 C25 118.1(4) . .
C11 C12 C25 120.6(4) . .
C14 N13 C12 123.8(4) . .
C14 N13 H13 118.1 . .
C12 N13 H13 118.1 . .
N15 C14 N13 119.2(4) . .
N15 C14 C23 122.6(4) . .
N13 C14 C23 118.3(4) . .
C14 N15 C16 116.3(4) . .
N15 C16 C17 120.2(5) . .
N15 C16 C21 120.9(4) . .
C17 C16 C21 118.9(5) . .
C18 C17 C16 120.0(6) . .
C18 C17 H17 120.0 . .
C16 C17 H17 120.0 . .
F18 C18 C17 120.6(7) . .
F18 C18 C19 118.2(6) . .
C17 C18 C19 121.2(5) . .
F19 C19 C20 121.1(7) . .
F19 C19 C18 117.9(6) . .
C20 C19 C18 121.0(5) . .
C19 C20 C21 119.3(6) . .
C19 C20 H20 120.3 . .
C21 C20 H20 120.3 . .
N22 C21 C20 119.0(5) . .
N22 C21 C16 121.4(4) . .
C20 C21 C16 119.6(5) . .
C23 N22 C21 115.5(4) . .
N22 C23 N24 119.1(4) . .
N22 C23 C14 123.2(4) . .
N24 C23 C14 117.7(4) . .
C23 N24 C25 123.5(4) . .
C23 N24 H24 118.2 . .
C25 N24 H24 118.2 . .
N24 C25 C26 120.9(4) . .
N24 C25 C12 118.6(4) . .
C26 C25 C12 120.5(4) . .
C25 C26 C3 117.9(4) . .
C25 C26 C27 119.6(4) . .
C3 C26 C27 122.4(4) . .
C32 C27 C28 119.0(4) . .
C32 C27 C26 119.9(4) . .
C28 C27 C26 121.1(5) . .
C29 C28 C27 120.2(5) . .
C29 C28 H28 119.9 . .
C27 C28 H28 119.9 . .
C28 C29 C30 120.8(5) . .
C28 C29 H29 119.6 . .
C30 C29 H29 119.6 . .
C31 C30 C29 120.0(5) . .
C31 C30 H30 120.0 . .
C29 C30 H30 120.0 . .
C30 C31 C32 121.5(5) . .
C30 C31 H31 119.3 . .
C32 C31 H31 119.3 . .
C27 C32 C31 118.6(4) . .
C27 C32 C11 119.3(4) . .
C31 C32 C11 122.1(5) . .
C42B C41B C43B 118(2) . .
C42B C41B Si1 114.1(18) . .
C43B C41B Si1 108.5(16) . .
C42B C41B H41B 104.9 . .
C43B C41B H41B 104.9 . .
Si1 C41B H41B 104.9 . .
C41B C42B H42D 109.5 . .
C41B C42B H42E 109.5 . .
H42D C42B H42E 109.5 . .
C41B C42B H42F 109.5 . .
H42D C42B H42F 109.5 . .
H42E C42B H42F 109.5 . .
C41B C43B H43D 109.5 . .
C41B C43B H43E 109.5 . .
H43D C43B H43E 109.5 . .
C41B C43B H43F 109.5 . .
H43D C43B H43F 109.5 . .
H43E C43B H43F 109.5 . .
C53B C51B C52B 118(2) . .
C53B C51B Si2 114.0(18) . .
C52B C51B Si2 110.7(17) . .
C53B C51B H51B 104.2 . .
C52B C51B H51B 104.2 . .
Si2 C51B H51B 104.2 . .
C51B C52B H52D 109.5 . .
C51B C52B H52E 109.5 . .
H52D C52B H52E 109.5 . .
C51B C52B H52F 109.5 . .
H52D C52B H52F 109.5 . .
H52E C52B H52F 109.5 . .
C51B C53B H53D 109.5 . .
C51B C53B H53E 109.5 . .
H53D C53B H53E 109.5 . .
C51B C53B H53F 109.5 . .
H53D C53B H53F 109.5 . .
H53E C53B H53F 109.5 . .

loop_
_geom_bond_atom_site_label_1
_geom_bond_atom_site_label_2
_geom_bond_distance
_geom_bond_site_symmetry_2
Si1 C2 1.823(6) .
Si1 C41 1.838(10) .
Si1 C44 1.842(9) .
Si1 C41B 1.862(15) .
Si1 C47 1.865(7) .
C1 C2 1.191(6) .
C1 C11 1.446(7) .
C41 C43 1.451(13) .
C41 C42 1.506(11) .
C41 H41 0.9900 .
C42 H42A 0.9700 .
C42 H42B 0.9700 .
C42 H42C 0.9700 .
C43 H43A 0.9700 .
C43 H43B 0.9700 .
C43 H43C 0.9700 .
C44 C46 1.422(10) .
C44 C45 1.486(10) .
C44 H44 0.9900 .
C45 H45A 0.9700 .
C45 H45B 0.9700 .
C45 H45C 0.9700 .
C46 H46A 0.9700 .
C46 H46B 0.9700 .
C46 H46C 0.9700 .
C47 C48 1.485(9) .
C47 C49 1.494(9) .
C47 H47 0.9900 .
C48 H48A 0.9700 .
C48 H48B 0.9700 .
C48 H48C 0.9700 .
C49 H49A 0.9700 .
C49 H49B 0.9700 .
C49 H49C 0.9700 .
Si2 C57 1.829(8) .
Si2 C51 1.832(11) .
Si2 C4 1.833(6) .
Si2 C51B 1.852(15) .
Si2 C54 1.860(10) .
C3 C4 1.195(6) .
C3 C26 1.417(7) .
C51 C53 1.444(12) .
C51 C52 1.477(13) .
C51 H51 0.9900 .
C52 H52A 0.9700 .
C52 H52B 0.9700 .
C52 H52C 0.9700 .
C53 H53A 0.9700 .
C53 H53B 0.9700 .
C53 H53C 0.9700 .
C54 C56 1.488(13) .
C54 C55 1.536(12) .
C54 H54 0.9900 .
C55 H55A 0.9700 .
C55 H55B 0.9700 .
C55 H55C 0.9700 .
C56 H56A 0.9700 .
C56 H56B 0.9700 .
C56 H56C 0.9700 .
C57 C58 1.477(11) .
C57 C59 1.503(10) .
C57 H57 0.9900 .
C58 H58A 0.9700 .
C58 H58B 0.9700 .
C58 H58C 0.9700 .
C59 H59A 0.9700 .
C59 H59B 0.9700 .
C59 H59C 0.9700 .
C11 C12 1.389(6) .
C11 C32 1.421(6) .
C12 N13 1.389(5) .
C12 C25 1.400(6) .
N13 C14 1.365(5) .
N13 H13 0.8700 .
C14 N15 1.294(5) .
C14 C23 1.431(6) .
N15 C16 1.377(6) .
C16 C17 1.398(6) .
C16 C21 1.410(7) .
C17 C18 1.344(7) .
C17 H17 0.9400 .
C18 F18 1.343(6) .
C18 C19 1.389(9) .
C19 F19 1.340(6) .
C19 C20 1.347(7) .
C20 C21 1.405(6) .
C20 H20 0.9400 .
C21 N22 1.382(5) .
N22 C23 1.296(5) .
C23 N24 1.378(5) .
N24 C25 1.385(5) .
N24 H24 0.8700 .
C25 C26 1.385(5) .
C26 C27 1.429(6) .
C27 C32 1.403(6) .
C27 C28 1.407(6) .
C28 C29 1.375(7) .
C28 H28 0.9400 .
C29 C30 1.378(8) .
C29 H29 0.9400 .
C30 C31 1.354(7) .
C30 H30 0.9400 .
C31 C32 1.407(6) .
C31 H31 0.9400 .
C41B C42B 1.484(14) .
C41B C43B 1.489(15) .
C41B H41B 0.9900 .
C42B H42D 0.9700 .
C42B H42E 0.9700 .
C42B H42F 0.9700 .
C43B H43D 0.9700 .
C43B H43E 0.9700 .
C43B H43F 0.9700 .
C51B C53B 1.475(15) .
C51B C52B 1.479(15) .
C51B H51B 0.9900 .
C52B H52D 0.9700 .
C52B H52E 0.9700 .
C52B H52F 0.9700 .
C53B H53D 0.9700 .
C53B H53E 0.9700 .
C53B H53F 0.9700 .

loop_
_geom_torsion_atom_site_label_1
_geom_torsion_atom_site_label_2
_geom_torsion_atom_site_label_3
_geom_torsion_atom_site_label_4
_geom_torsion
_geom_torsion_site_symmetry_1
_geom_torsion_site_symmetry_2
_geom_torsion_site_symmetry_3
_geom_torsion_site_symmetry_4
C41_a Si1 C2 C1 162(3) . . . .
C44 Si1 C2 C1 34(3) . . . .
C41B Si1 C2 C1 140(3) . . . .
C47 Si1 C2 C1 -84(3) . . . .
C2 Si1 C41 C43 -43(2) . . . .
C44 Si1 C41 C43 78(2) . . . .
C41B Si1 C41 C43 41(3) . . . .
C47 Si1 C41 C43 -159(2) . . . .
C2 Si1 C41 C42 167.6(17) . . . .
C44 Si1 C41 C42 -71(2) . . . .
C41B Si1 C41 C42 -109(3) . . . .
C47 Si1 C41 C42 51(2) . . . .
C2 Si1 C44 C46 34.8(13) . . . .
C41 Si1 C44 C46 -87.7(13) . . . .
C41B Si1 C44 C46 -74.3(17) . . . .
C47 Si1 C44 C46 151.9(11) . . . .
C2 Si1 C44 C45 -174.3(11) . . . .
C41 Si1 C44 C45 63.3(13) . . . .
C41B Si1 C44 C45 76.7(16) . . . .
C47 Si1 C44 C45 -57.2(13) . . . .
C2 Si1 C47 C48 61.7(8) . . . .
C41 Si1 C47 C48 178.2(9) . . . .
C44 Si1 C47 C48 -53.5(9) . . . .
C41B Si1 C47 C48 -172.8(11) . . . .
C2 Si1 C47 C49 -65.1(8) . . . .
C41 Si1 C47 C49 51.4(10) . . . .
C44 Si1 C47 C49 179.7(8) . . . .
C41B Si1 C47 C49 60.4(13) . . . .
C57 Si2 C51 C53 -84(2) . . . .
C4 Si2 C51 C53 155(2) . . . .
C51B Si2 C51 C53 -109(14) . . . .
C54 Si2 C51 C53 43(2) . . . .
C57 Si2 C51 C52 90(2) . . . .
C4 Si2 C51 C52 -30(2) . . . .
C51B Si2 C51 C52 65(13) . . . .
C54 Si2 C51 C52 -142.4(19) . . . .
C57 Si2 C54 C56 -45.4(13) . . . .
C51 Si2 C54 C56 -174.3(13) . . . .
C4 Si2 C54 C56 71.3(12) . . . .
C51B Si2 C54 C56 -171.7(14) . . . .
C57 Si2 C54 C55 -178.9(10) . . . .
C51 Si2 C54 C55 52.2(14) . . . .
C4 Si2 C54 C55 -62.3(12) . . . .
C51B Si2 C54 C55 54.7(15) . . . .
C51 Si2 C57 C58 -68.8(11) . . . .
C4 Si2 C57 C58 51.3(11) . . . .
C51B Si2 C57 C58 -66.5(15) . . . .
C54 Si2 C57 C58 165.8(9) . . . .
C51 Si2 C57 C59 65.5(14) . . . .
C4 Si2 C57 C59 -174.4(12) . . . .
C51B Si2 C57 C59 67.9(16) . . . .
C54 Si2 C57 C59 -59.8(14) . . . .
C32 C11 C12 N13 179.0(4) . . . .
C1 C11 C12 N13 -5.5(6) . . . .
C32 C11 C12 C25 -3.0(6) . . . .
C1 C11 C12 C25 172.5(4) . . . .
C11 C12 N13 C14 179.1(4) . . . .
C25 C12 N13 C14 1.0(6) . . . .
C12 N13 C14 N15 179.1(4) . . . .
C12 N13 C14 C23 -0.6(6) . . . .
N13 C14 N15 C16 179.4(4) . . . .
C23 C14 N15 C16 -0.9(6) . . . .
C14 N15 C16 C17 -178.7(4) . . . .
C14 N15 C16 C21 1.3(6) . . . .
N15 C16 C17 C18 179.6(4) . . . .
C21 C16 C17 C18 -0.4(7) . . . .
C16 C17 C18 F18 -179.5(4) . . . .
C16 C17 C18 C19 0.9(8) . . . .
F18 C18 C19 F19 1.0(8) . . . .
C17 C18 C19 F19 -179.4(4) . . . .
F18 C18 C19 C20 179.7(4) . . . .
C17 C18 C19 C20 -0.7(8) . . . .
F19 C19 C20 C21 178.7(4) . . . .
C18 C19 C20 C21 0.0(7) . . . .
C19 C20 C21 N22 -179.9(4) . . . .
C19 C20 C21 C16 0.5(6) . . . .
N15 C16 C21 N22 0.2(6) . . . .
C17 C16 C21 N22 -179.9(4) . . . .
N15 C16 C21 C20 179.7(4) . . . .
C17 C16 C21 C20 -0.3(6) . . . .
C20 C21 N22 C23 178.5(4) . . . .
C16 C21 N22 C23 -1.9(6) . . . .
C21 N22 C23 N24 -178.4(3) . . . .
C21 N22 C23 C14 2.3(6) . . . .
N15 C14 C23 N22 -1.0(6) . . . .
N13 C14 C23 N22 178.7(4) . . . .
N15 C14 C23 N24 179.7(4) . . . .
N13 C14 C23 N24 -0.6(6) . . . .
N22 C23 N24 C25 -178.0(4) . . . .
C14 C23 N24 C25 1.3(6) . . . .
C23 N24 C25 C26 -178.6(4) . . . .
C23 N24 C25 C12 -0.9(6) . . . .
N13 C12 C25 N24 -0.3(6) . . . .
C11 C12 C25 N24 -178.4(4) . . . .
N13 C12 C25 C26 177.4(4) . . . .
C11 C12 C25 C26 -0.7(6) . . . .
N24 C25 C26 C3 4.7(6) . . . .
C12 C25 C26 C3 -172.9(4) . . . .
N24 C25 C26 C27 -178.5(4) . . . .
C12 C25 C26 C27 3.8(6) . . . .
C25 C26 C27 C32 -3.4(6) . . . .
C3 C26 C27 C32 173.3(4) . . . .
C25 C26 C27 C28 177.8(4) . . . .
C3 C26 C27 C28 -5.6(6) . . . .
C32 C27 C28 C29 0.8(6) . . . .
C26 C27 C28 C29 179.7(4) . . . .
C27 C28 C29 C30 -1.6(7) . . . .
C28 C29 C30 C31 1.2(8) . . . .
C29 C30 C31 C32 -0.2(8) . . . .
C28 C27 C32 C31 0.2(6) . . . .
C26 C27 C32 C31 -178.6(4) . . . .
C28 C27 C32 C11 178.6(4) . . . .
C26 C27 C32 C11 -0.3(6) . . . .
C30 C31 C32 C27 -0.5(7) . . . .
C30 C31 C32 C11 -178.9(4) . . . .
C12 C11 C32 C27 3.4(6) . . . .
C1 C11 C32 C27 -171.9(4) . . . .
C12 C11 C32 C31 -178.3(4) . . . .
C1 C11 C32 C31 6.5(7) . . . .
C2 Si1 C41B C42B -162(2) . . . .
C41 Si1 C41B C42B 95(4) . . . .
C44 Si1 C41B C42B -52(3) . . . .
C47 Si1 C41B C42B 71(3) . . . .
C2 Si1 C41B C43B 64(3) . . . .
C41 Si1 C41B C43B -39.1(19) . . . .
C44 Si1 C41B C43B 174(2) . . . .
C47 Si1 C41B C43B -63(3) . . . .
C57 Si2 C51B C53B -40(3) . . . .
C51 Si2 C51B C53B 116(15) . . . .
C4 Si2 C51B C53B -158(3) . . . .
C54 Si2 C51B C53B 87(3) . . . .
C57 Si2 C51B C52B -176(2) . . . .
C51 Si2 C51B C52B -20(13) . . . .
C4 Si2 C51B C52B 66(3) . . . .
C54 Si2 C51B C52B -48(3) . . . .
